data_7158470
loop_
_publ_author_name
'Fedorowicz, Dominika'
'Banach, Sylwia'
'Koza, Patrycja'
'Frydrych, Rafa\/l'
'\'Slepokura, Katarzyna'
'Gregoli\'nski, Janusz'

_publ_section_title
;
 Controlling chirality in the synthesis of 4 + 4 diastereomeric amine
 macrocycles derived from <i>trans</i>-1,2-diaminocyclopentane and
 2,6-diformylpyridine.
;
_journal_issue 5
_journal_name_full 'Organic &amp; biomolecular chemistry'
_journal_page_first 1080
_journal_page_last 1094
_journal_paper_doi 10.1039/d1ob02410h
_journal_volume 20
_journal_year 2022
_chemical_formula_moiety 'C48 H76 N12, 8(Cl), 3(C H4 O), H2 O'
_chemical_formula_sum 'C51 H90 Cl8 N12 O4'
_chemical_formula_weight 1218.94
_space_group_crystal_system triclinic
_space_group_IT_number 2
_space_group_name_Hall '-P 1'
_space_group_name_H-M_alt 'P -1'
_atom_sites_solution_hydrogens mixed
_atom_sites_solution_primary dual
_atom_sites_solution_secondary difmap
_audit_creation_method SHELXL-2014/7
_audit_update_record
;
2021-07-22 deposited with the CCDC.	2021-12-23 downloaded from the CCDC.
;
_cell_angle_alpha 92.83(2)
_cell_angle_beta 101.95(2)
_cell_angle_gamma 90.36(2)
_cell_formula_units_Z 2
_cell_length_a 12.815(3)
_cell_length_b 14.444(3)
_cell_length_c 16.933(5)
_cell_measurement_reflns_used 10150
_cell_measurement_temperature 100(2)
_cell_measurement_theta_max 34.88
_cell_measurement_theta_min 3.00
_cell_volume 3062.2(13)
_computing_cell_refinement 'CrysAlisPro 1.171.41.80a (Rigaku OD, 2020)'
_computing_data_collection 'CrysAlisPro 1.171.41.80a (Rigaku OD, 2020)'
_computing_data_reduction 'CrysAlisPro 1.171.41.80a (Rigaku OD, 2020)'
_computing_structure_refinement 'SHELXL-2014/7 (Sheldrick, 2015)'
_computing_structure_solution 'SHELXT-2014 (Sheldrick, 2015)'
_diffrn_ambient_temperature 100(2)
_diffrn_detector 'CCD plate'
_diffrn_detector_area_resol_mean 8.3359
_diffrn_detector_type 'Sapphire2, large Be window'
_diffrn_measured_fraction_theta_full 0.995
_diffrn_measured_fraction_theta_max 0.995
_diffrn_measurement_device 'four-circle diffractometer'
_diffrn_measurement_device_type 'Kuma KM4-CCD, Sapphire2, large Be window'
_diffrn_measurement_method 'omega scans'
_diffrn_radiation_monochromator graphite
_diffrn_radiation_type MoK\a
_diffrn_radiation_wavelength 0.71073
_diffrn_reflns_av_R_equivalents 0.0580
_diffrn_reflns_av_unetI/netI 0.0816
_diffrn_reflns_Laue_measured_fraction_full 0.995
_diffrn_reflns_Laue_measured_fraction_max 0.995
_diffrn_reflns_limit_h_max 15
_diffrn_reflns_limit_h_min -15
_diffrn_reflns_limit_k_max 17
_diffrn_reflns_limit_k_min -13
_diffrn_reflns_limit_l_max 20
_diffrn_reflns_limit_l_min -20
_diffrn_reflns_number 25924
_diffrn_reflns_point_group_measured_fraction_full 0.995
_diffrn_reflns_point_group_measured_fraction_max 0.995
_diffrn_reflns_theta_full 25.242
_diffrn_reflns_theta_max 25.998
_diffrn_reflns_theta_min 2.824
_diffrn_source 'fine-focus sealed X-ray tube'
_diffrn_source_type 'Enhance (Mo) X-ray Source'
_exptl_absorpt_coefficient_mu 0.420
_exptl_absorpt_correction_T_max 1.000
_exptl_absorpt_correction_T_min 0.887
_exptl_absorpt_correction_type multi-scan
_exptl_absorpt_process_details
;
CrysAlisPro 1.171.41.80a (Rigaku Oxford Diffraction, 2020)
Empirical absorption correction using spherical harmonics,
implemented in SCALE3 ABSPACK scaling algorithm.
;
_exptl_crystal_colour colourless
_exptl_crystal_density_diffrn 1.322
_exptl_crystal_description plate
_exptl_crystal_F_000 1296
_exptl_crystal_size_max 0.38
_exptl_crystal_size_mid 0.31
_exptl_crystal_size_min 0.09
_refine_diff_density_max 0.398
_refine_diff_density_min -0.545
_refine_diff_density_rms 0.098
_refine_ls_extinction_method none
_refine_ls_goodness_of_fit_ref 1.004
_refine_ls_hydrogen_treatment constr
_refine_ls_matrix_type full
_refine_ls_number_parameters 685
_refine_ls_number_reflns 11983
_refine_ls_number_restraints 3
_refine_ls_restrained_S_all 1.004
_refine_ls_R_factor_all 0.0819
_refine_ls_R_factor_gt 0.0562
_refine_ls_shift/su_max 0.000
_refine_ls_shift/su_mean 0.000
_refine_ls_structure_factor_coef Fsqd
_refine_ls_weighting_details 'w=1/[\s^2^(Fo^2^)+(0.0780P)^2^] where P=(Fo^2^+2Fc^2^)/3'
_refine_ls_weighting_scheme calc
_refine_ls_wR_factor_gt 0.1376
_refine_ls_wR_factor_ref 0.1536
_reflns_Friedel_coverage 0.000
_reflns_number_gt 8839
_reflns_number_total 11983
_reflns_threshold_expression 'I > 2\s(I)'
_cod_data_source_file d1ob02410h2.cif
_cod_data_source_block 3_l16hc
_cod_depositor_comments 'Adding full bibliography for 7158467--7158470.cif.'
_cod_database_code 7158470
_shelx_shelxl_version_number 2014/7
_shelx_space_group_comment
;
The symmetry employed for this shelxl refinement is uniquely defined
by the following loop, which should always be used as a source of
symmetry information in preference to the above space-group names.
They are only intended as comments.
;
_shelx_estimated_absorpt_t_min 0.857
_shelx_estimated_absorpt_t_max 0.963

loop_
_space_group_symop_operation_xyz
'x, y, z'
'-x, -y, -z'

loop_
_atom_site_label
_atom_site_type_symbol
_atom_site_fract_x
_atom_site_fract_y
_atom_site_fract_z
_atom_site_U_iso_or_equiv
_atom_site_adp_type
_atom_site_occupancy
_atom_site_site_symmetry_order
_atom_site_calc_flag
_atom_site_refinement_flags_posn
_atom_site_refinement_flags_adp
_atom_site_refinement_flags_occupancy
_atom_site_disorder_assembly
_atom_site_disorder_group
Cl1 Cl 0.24700(5) 0.39700(5) 0.20963(4) 0.01962(17) Uani 1 1 d . . . . .
Cl2 Cl 0.60044(6) 0.59624(5) 0.35283(5) 0.02332(18) Uani 1 1 d . . . . .
Cl3 Cl 0.30642(5) 0.15821(5) 0.23624(4) 0.01932(17) Uani 1 1 d . . . . .
Cl4 Cl 0.35999(6) 0.14646(5) 0.49367(5) 0.02519(19) Uani 1 1 d . . . . .
Cl5 Cl 0.06867(6) -0.02496(5) 0.11928(5) 0.02233(18) Uani 1 1 d . . . . .
Cl6 Cl 0.53608(5) 0.16602(5) 0.07773(5) 0.02155(18) Uani 1 1 d . . . . .
Cl7 Cl 0.14963(5) 0.44264(5) -0.00561(4) 0.01845(17) Uani 1 1 d . . . . .
Cl8 Cl 0.18797(6) 0.61054(6) 0.40365(5) 0.0287(2) Uani 1 1 d . . . . .
N1 N 0.44257(18) 0.52213(17) 0.13666(15) 0.0174(5) Uani 1 1 d . . . . .
N2 N 0.49142(18) 0.41841(17) 0.26496(15) 0.0180(5) Uani 1 1 d . . . . .
H2A H 0.4222 0.4286 0.2414 0.022 Uiso 1 1 calc R U . . .
H2B H 0.5177 0.4713 0.2939 0.022 Uiso 1 1 calc R U . . .
N3 N 0.33047(18) 0.32413(17) 0.38234(14) 0.0164(5) Uani 1 1 d . . . . .
H3A H 0.2970 0.3206 0.3293 0.020 Uiso 1 1 calc R U . . .
H3B H 0.3421 0.2652 0.3984 0.020 Uiso 1 1 calc R U . . .
N4 N 0.13056(18) 0.25412(17) 0.36185(15) 0.0169(5) Uani 1 1 d . . . . .
N5 N 0.10457(18) 0.07658(17) 0.28413(15) 0.0171(5) Uani 1 1 d . . . . .
H5A H 0.0904 0.0374 0.2393 0.020 Uiso 1 1 calc R U . . .
H5B H 0.1616 0.1128 0.2805 0.020 Uiso 1 1 calc R U . . .
N6 N 0.33004(18) -0.00397(17) 0.35847(15) 0.0199(6) Uani 1 1 d . . . . .
H6A H 0.3299 0.0277 0.3133 0.024 Uiso 1 1 calc R U . . .
H6B H 0.3387 0.0384 0.4010 0.024 Uiso 1 1 calc R U . . .
N7 N 0.39134(18) -0.06970(17) 0.22476(15) 0.0189(5) Uani 1 1 d . . . . .
N8 N 0.34252(18) 0.04206(16) 0.08596(14) 0.0146(5) Uani 1 1 d . . . . .
H8A H 0.3286 0.0609 0.1348 0.017 Uiso 1 1 calc R U . . .
H8B H 0.4077 0.0655 0.0832 0.017 Uiso 1 1 calc R U . . .
N9 N 0.17060(17) 0.22568(17) 0.06356(15) 0.0162(5) Uani 1 1 d . . . . .
H9A H 0.1826 0.2084 0.1156 0.019 Uiso 1 1 calc R U . . .
H9B H 0.1743 0.2887 0.0650 0.019 Uiso 1 1 calc R U . . .
N10 N 0.00484(18) 0.31676(16) 0.10848(15) 0.0165(5) Uani 1 1 d . . . . .
N11 N 0.03215(17) 0.49929(16) 0.14502(14) 0.0151(5) Uani 1 1 d . . . . .
H11A H -0.0142 0.5149 0.0994 0.018 Uiso 1 1 calc R U . . .
H11B H 0.0825 0.4624 0.1297 0.018 Uiso 1 1 calc R U . . .
N12 N 0.25729(18) 0.59744(16) 0.13953(15) 0.0173(5) Uani 1 1 d . . . . .
H12A H 0.2967 0.6110 0.1900 0.021 Uiso 1 1 calc R U . . .
H12B H 0.2519 0.5346 0.1322 0.021 Uiso 1 1 calc R U . . .
C1 C 0.4230(2) 0.5920(2) 0.08772(17) 0.0168(6) Uani 1 1 d . . . . .
C2 C 0.4964(2) 0.6239(2) 0.04398(19) 0.0217(7) Uani 1 1 d . . . . .
H2 H 0.4791 0.6729 0.0084 0.026 Uiso 1 1 calc R U . . .
C3 C 0.5943(2) 0.5821(2) 0.05419(19) 0.0219(7) Uani 1 1 d . . . . .
H3 H 0.6460 0.6020 0.0255 0.026 Uiso 1 1 calc R U . . .
C4 C 0.6170(2) 0.5106(2) 0.10675(19) 0.0212(7) Uani 1 1 d . . . . .
H4 H 0.6848 0.4821 0.1156 0.025 Uiso 1 1 calc R U . . .
C5 C 0.5386(2) 0.4818(2) 0.14599(18) 0.0197(7) Uani 1 1 d . . . . .
C6 C 0.5527(2) 0.4005(2) 0.19977(19) 0.0222(7) Uani 1 1 d . . . . .
H6C H 0.5260 0.3428 0.1677 0.027 Uiso 1 1 calc R U . . .
H6D H 0.6293 0.3930 0.2239 0.027 Uiso 1 1 calc R U . . .
C7 C 0.4941(2) 0.3420(2) 0.32233(18) 0.0166(6) Uani 1 1 d . . . . .
H7 H 0.4562 0.2860 0.2925 0.020 Uiso 1 1 calc R U . . .
C8 C 0.6066(2) 0.3160(2) 0.3638(2) 0.0243(7) Uani 1 1 d . . . . .
H8C H 0.6356 0.2672 0.3317 0.029 Uiso 1 1 calc R U . . .
H8D H 0.6555 0.3706 0.3730 0.029 Uiso 1 1 calc R U . . .
C9 C 0.5899(3) 0.2803(2) 0.4436(2) 0.0283(8) Uani 1 1 d . . . . .
H9C H 0.6581 0.2785 0.4836 0.034 Uiso 1 1 calc R U . . .
H9D H 0.5563 0.2177 0.4358 0.034 Uiso 1 1 calc R U . . .
C10 C 0.5150(2) 0.3525(2) 0.46973(19) 0.0275(8) Uani 1 1 d . . . . .
H10A H 0.5553 0.4089 0.4947 0.033 Uiso 1 1 calc R U . . .
H10B H 0.4763 0.3271 0.5090 0.033 Uiso 1 1 calc R U . . .
C11 C 0.4371(2) 0.3742(2) 0.39087(18) 0.0186(6) Uani 1 1 d . . . . .
H11 H 0.4256 0.4426 0.3894 0.022 Uiso 1 1 calc R U . . .
C12 C 0.2592(2) 0.3712(2) 0.43094(19) 0.0210(7) Uani 1 1 d . . . . .
H12C H 0.2484 0.4360 0.4148 0.025 Uiso 1 1 calc R U . . .
H12D H 0.2943 0.3729 0.4889 0.025 Uiso 1 1 calc R U . . .
C13 C 0.1529(2) 0.3225(2) 0.41936(18) 0.0187(6) Uani 1 1 d . . . . .
C14 C 0.0815(3) 0.3495(2) 0.4681(2) 0.0293(8) Uani 1 1 d . . . . .
H14 H 0.0999 0.3986 0.5082 0.035 Uiso 1 1 calc R U . . .
C15 C -0.0156(3) 0.3040(2) 0.4575(2) 0.0308(8) Uani 1 1 d . . . . .
H15 H -0.0648 0.3210 0.4905 0.037 Uiso 1 1 calc R U . . .
C16 C -0.0403(3) 0.2335(2) 0.3982(2) 0.0262(7) Uani 1 1 d . . . . .
H16 H -0.1067 0.2009 0.3897 0.031 Uiso 1 1 calc R U . . .
C17 C 0.0334(2) 0.2113(2) 0.35163(18) 0.0186(6) Uani 1 1 d . . . . .
C18 C 0.0107(2) 0.1374(2) 0.28333(19) 0.0203(7) Uani 1 1 d . . . . .
H18A H -0.0516 0.0992 0.2887 0.024 Uiso 1 1 calc R U . . .
H18B H -0.0071 0.1674 0.2310 0.024 Uiso 1 1 calc R U . . .
C19 C 0.1348(2) 0.0204(2) 0.35627(18) 0.0181(6) Uani 1 1 d . . . . .
H19 H 0.1598 0.0630 0.4050 0.022 Uiso 1 1 calc R U . . .
C20 C 0.0440(3) -0.0408(2) 0.3711(2) 0.0273(8) Uani 1 1 d . . . . .
H20A H 0.0045 -0.0714 0.3199 0.033 Uiso 1 1 calc R U . . .
H20B H -0.0064 -0.0042 0.3965 0.033 Uiso 1 1 calc R U . . .
C21 C 0.1012(3) -0.1128(3) 0.4286(2) 0.0376(9) Uani 1 1 d . . . . .
H21A H 0.0974 -0.0951 0.4851 0.045 Uiso 1 1 calc R U . . .
H21B H 0.0673 -0.1748 0.4142 0.045 Uiso 1 1 calc R U . . .
C22 C 0.2182(3) -0.1142(2) 0.4191(2) 0.0289(8) Uani 1 1 d . . . . .
H22A H 0.2390 -0.1779 0.4053 0.035 Uiso 1 1 calc R U . . .
H22B H 0.2665 -0.0909 0.4697 0.035 Uiso 1 1 calc R U . . .
C23 C 0.2229(2) -0.0500(2) 0.34973(19) 0.0211(7) Uani 1 1 d . . . . .
H23 H 0.2043 -0.0862 0.2967 0.025 Uiso 1 1 calc R U . . .
C24 C 0.4248(3) -0.0657(2) 0.37106(19) 0.0278(8) Uani 1 1 d . . . . .
H24A H 0.4125 -0.1166 0.4053 0.033 Uiso 1 1 calc R U . . .
H24B H 0.4884 -0.0297 0.3999 0.033 Uiso 1 1 calc R U . . .
C25 C 0.4457(2) -0.1066(2) 0.29191(18) 0.0178(6) Uani 1 1 d . . . . .
C26 C 0.5194(2) -0.1768(2) 0.29113(19) 0.0207(7) Uani 1 1 d . . . . .
H26 H 0.5535 -0.2033 0.3399 0.025 Uiso 1 1 calc R U . . .
C27 C 0.5418(2) -0.2072(2) 0.21773(18) 0.0207(7) Uani 1 1 d . . . . .
H27 H 0.5925 -0.2544 0.2152 0.025 Uiso 1 1 calc R U . . .
C28 C 0.4890(2) -0.1673(2) 0.14752(19) 0.0193(6) Uani 1 1 d . . . . .
H28 H 0.5046 -0.1856 0.0966 0.023 Uiso 1 1 calc R U . . .
C29 C 0.4133(2) -0.1004(2) 0.15320(18) 0.0177(6) Uani 1 1 d . . . . .
C30 C 0.3453(2) -0.0621(2) 0.07980(19) 0.0195(7) Uani 1 1 d . . . . .
H30A H 0.2718 -0.0874 0.0726 0.023 Uiso 1 1 calc R U . . .
H30B H 0.3734 -0.0822 0.0316 0.023 Uiso 1 1 calc R U . . .
C31 C 0.2599(2) 0.07967(19) 0.02036(17) 0.0157(6) Uani 1 1 d . . . . .
H31 H 0.1882 0.0558 0.0252 0.019 Uiso 1 1 calc R U . . .
C32 C 0.2779(2) 0.0524(2) -0.06407(18) 0.0198(7) Uani 1 1 d . . . . .
H32A H 0.2485 -0.0104 -0.0824 0.024 Uiso 1 1 calc R U . . .
H32B H 0.3548 0.0542 -0.0655 0.024 Uiso 1 1 calc R U . . .
C33 C 0.2168(2) 0.1270(2) -0.11592(18) 0.0203(7) Uani 1 1 d . . . . .
H33A H 0.2395 0.1302 -0.1682 0.024 Uiso 1 1 calc R U . . .
H33B H 0.1388 0.1154 -0.1263 0.024 Uiso 1 1 calc R U . . .
C34 C 0.2485(2) 0.2150(2) -0.06264(19) 0.0200(7) Uani 1 1 d . . . . .
H34A H 0.1933 0.2627 -0.0757 0.024 Uiso 1 1 calc R U . . .
H34B H 0.3171 0.2403 -0.0710 0.024 Uiso 1 1 calc R U . . .
C35 C 0.2591(2) 0.18775(19) 0.02480(18) 0.0164(6) Uani 1 1 d . . . . .
H35 H 0.3292 0.2116 0.0572 0.020 Uiso 1 1 calc R U . . .
C36 C 0.0596(2) 0.1952(2) 0.02249(19) 0.0194(7) Uani 1 1 d . . . . .
H36A H 0.0546 0.1267 0.0190 0.023 Uiso 1 1 calc R U . . .
H36B H 0.0434 0.2171 -0.0332 0.023 Uiso 1 1 calc R U . . .
C37 C -0.0204(2) 0.2337(2) 0.06883(17) 0.0149(6) Uani 1 1 d . . . . .
C38 C -0.1141(2) 0.1863(2) 0.06949(18) 0.0187(6) Uani 1 1 d . . . . .
H38 H -0.1291 0.1276 0.0413 0.022 Uiso 1 1 calc R U . . .
C39 C -0.1864(2) 0.2257(2) 0.11204(19) 0.0199(7) Uani 1 1 d . . . . .
H39 H -0.2520 0.1951 0.1126 0.024 Uiso 1 1 calc R U . . .
C40 C -0.1598(2) 0.3110(2) 0.15367(18) 0.0192(7) Uani 1 1 d . . . . .
H40 H -0.2069 0.3394 0.1838 0.023 Uiso 1 1 calc R U . . .
C41 C -0.0636(2) 0.3539(2) 0.15052(17) 0.0154(6) Uani 1 1 d . . . . .
C42 C -0.0271(2) 0.4455(2) 0.19517(18) 0.0187(6) Uani 1 1 d . . . . .
H42A H -0.0895 0.4809 0.2051 0.022 Uiso 1 1 calc R U . . .
H42B H 0.0199 0.4346 0.2480 0.022 Uiso 1 1 calc R U . . .
C43 C 0.0854(2) 0.58580(19) 0.18766(18) 0.0162(6) Uani 1 1 d . . . . .
H43 H 0.1350 0.5695 0.2387 0.019 Uiso 1 1 calc R U . . .
C44 C 0.0065(2) 0.6575(2) 0.20733(19) 0.0211(7) Uani 1 1 d . . . . .
H44A H -0.0206 0.6419 0.2558 0.025 Uiso 1 1 calc R U . . .
H44B H -0.0545 0.6631 0.1613 0.025 Uiso 1 1 calc R U . . .
C45 C 0.0753(3) 0.7468(2) 0.2231(2) 0.0247(7) Uani 1 1 d . . . . .
H45A H 0.0300 0.8020 0.2128 0.030 Uiso 1 1 calc R U . . .
H45B H 0.1156 0.7519 0.2798 0.030 Uiso 1 1 calc R U . . .
C46 C 0.1520(2) 0.7393(2) 0.1644(2) 0.0224(7) Uani 1 1 d . . . . .
H46A H 0.2253 0.7581 0.1924 0.027 Uiso 1 1 calc R U . . .
H46B H 0.1288 0.7795 0.1185 0.027 Uiso 1 1 calc R U . . .
C47 C 0.1480(2) 0.6358(2) 0.13424(18) 0.0167(6) Uani 1 1 d . . . . .
H47 H 0.1080 0.6297 0.0768 0.020 Uiso 1 1 calc R U . . .
C48 C 0.3142(2) 0.6340(2) 0.07934(18) 0.0193(7) Uani 1 1 d . . . . .
H48A H 0.3217 0.7023 0.0875 0.023 Uiso 1 1 calc R U . . .
H48B H 0.2721 0.6195 0.0241 0.023 Uiso 1 1 calc R U . . .
O1M O 0.78553(19) 0.5049(2) 0.28400(16) 0.0460(7) Uani 1 1 d . . . . .
H1M H 0.7402 0.5407 0.2976 0.069 Uiso 1 1 calc R U . . .
C1M C 0.8537(3) 0.4748(3) 0.3534(2) 0.0425(10) Uani 1 1 d . . . . .
H1MA H 0.8789 0.4126 0.3420 0.064 Uiso 1 1 calc R U . . .
H1MB H 0.8151 0.4731 0.3975 0.064 Uiso 1 1 calc R U . . .
H1MC H 0.9149 0.5177 0.3690 0.064 Uiso 1 1 calc R U . . .
O2M O 0.1937(2) 0.1219(2) 0.6030(2) 0.0612(9) Uani 1 1 d . . . . .
H2M H 0.2353 0.1301 0.5715 0.092 Uiso 1 1 calc R U . . .
C2M C 0.1793(3) 0.2083(3) 0.6448(3) 0.0537(12) Uani 1 1 d . . . . .
H2MA H 0.1133 0.2368 0.6175 0.081 Uiso 1 1 calc R U . . .
H2MB H 0.2400 0.2500 0.6449 0.081 Uiso 1 1 calc R U . . .
H2MC H 0.1750 0.1970 0.7006 0.081 Uiso 1 1 calc R U . . .
O3M O 0.2169(2) -0.0444(2) 0.6793(2) 0.0640(10) Uani 1 1 d . . . . .
H3M H 0.2124 0.0065 0.6568 0.096 Uiso 1 1 calc R U . . .
C3M C 0.3230(3) -0.0563(3) 0.7214(3) 0.0504(11) Uani 1 1 d . . . . .
H3MA H 0.3251 -0.1072 0.7579 0.076 Uiso 1 1 calc R U . . .
H3MB H 0.3491 0.0010 0.7529 0.076 Uiso 1 1 calc R U . . .
H3MC H 0.3684 -0.0709 0.6826 0.076 Uiso 1 1 calc R U . . .
O1W O 0.35057(17) 0.64992(19) 0.29697(14) 0.0326(6) Uani 1 1 d DG . . . .
H1W H 0.4156 0.6425 0.3164 0.049 Uiso 1 1 d DG U . . .
H2W H 0.3164 0.6410 0.3333 0.049 Uiso 1 1 d DG U . . .

loop_
_atom_site_aniso_label
_atom_site_aniso_U_11
_atom_site_aniso_U_22
_atom_site_aniso_U_33
_atom_site_aniso_U_23
_atom_site_aniso_U_13
_atom_site_aniso_U_12
Cl1 0.0153(3) 0.0187(4) 0.0236(4) 0.0046(3) 0.0001(3) 0.0000(3)
Cl2 0.0225(4) 0.0219(4) 0.0250(4) -0.0027(3) 0.0045(3) 0.0012(3)
Cl3 0.0202(4) 0.0188(4) 0.0197(4) -0.0023(3) 0.0067(3) -0.0019(3)
Cl4 0.0305(4) 0.0226(4) 0.0204(4) 0.0011(3) 0.0005(3) 0.0000(3)
Cl5 0.0271(4) 0.0200(4) 0.0200(4) -0.0016(3) 0.0059(3) -0.0039(3)
Cl6 0.0144(3) 0.0236(4) 0.0271(4) 0.0017(3) 0.0052(3) -0.0015(3)
Cl7 0.0160(3) 0.0195(4) 0.0197(4) 0.0002(3) 0.0035(3) 0.0019(3)
Cl8 0.0312(4) 0.0296(4) 0.0272(4) -0.0003(4) 0.0109(3) 0.0035(4)
N1 0.0175(12) 0.0190(13) 0.0163(13) -0.0005(11) 0.0051(10) 0.0005(10)
N2 0.0154(12) 0.0177(13) 0.0203(14) -0.0009(11) 0.0028(10) 0.0002(10)
N3 0.0163(12) 0.0182(13) 0.0147(13) 0.0011(10) 0.0030(10) 0.0007(10)
N4 0.0182(12) 0.0164(13) 0.0172(13) 0.0021(11) 0.0059(10) 0.0019(10)
N5 0.0148(12) 0.0176(13) 0.0187(13) 0.0004(11) 0.0034(10) -0.0008(10)
N6 0.0195(13) 0.0216(14) 0.0183(14) -0.0004(11) 0.0033(10) 0.0036(11)
N7 0.0160(12) 0.0199(13) 0.0205(14) 0.0022(11) 0.0030(10) 0.0030(11)
N8 0.0153(12) 0.0137(12) 0.0155(13) 0.0005(10) 0.0050(10) 0.0018(10)
N9 0.0105(11) 0.0162(13) 0.0212(14) -0.0028(11) 0.0026(10) -0.0008(10)
N10 0.0148(12) 0.0150(13) 0.0200(14) -0.0019(11) 0.0048(10) -0.0007(10)
N11 0.0117(11) 0.0155(12) 0.0178(13) -0.0025(10) 0.0035(10) 0.0012(10)
N12 0.0150(12) 0.0133(12) 0.0230(14) 0.0033(11) 0.0022(10) -0.0023(10)
C1 0.0197(15) 0.0155(15) 0.0152(15) -0.0004(12) 0.0036(12) -0.0008(12)
C2 0.0285(17) 0.0164(15) 0.0219(17) -0.0011(13) 0.0097(13) -0.0068(13)
C3 0.0242(16) 0.0221(16) 0.0213(17) -0.0054(14) 0.0110(13) -0.0058(13)
C4 0.0180(15) 0.0227(17) 0.0231(17) -0.0043(14) 0.0064(13) -0.0025(13)
C5 0.0209(15) 0.0196(16) 0.0183(16) -0.0027(13) 0.0041(12) -0.0002(13)
C6 0.0201(15) 0.0249(17) 0.0233(17) 0.0002(14) 0.0082(13) 0.0054(13)
C7 0.0187(14) 0.0143(15) 0.0165(15) 0.0019(12) 0.0030(12) -0.0006(12)
C8 0.0212(16) 0.0217(17) 0.0291(18) 0.0054(14) 0.0022(13) 0.0039(13)
C9 0.0236(16) 0.0331(19) 0.0267(19) 0.0079(15) 0.0000(14) -0.0001(15)
C10 0.0220(16) 0.038(2) 0.0203(17) -0.0004(15) 0.0000(13) -0.0062(15)
C11 0.0176(14) 0.0171(15) 0.0208(17) 0.0000(13) 0.0037(12) -0.0044(12)
C12 0.0249(16) 0.0190(16) 0.0200(17) -0.0027(13) 0.0077(13) 0.0045(13)
C13 0.0189(15) 0.0193(16) 0.0191(16) 0.0024(13) 0.0060(12) 0.0034(13)
C14 0.0320(18) 0.0240(18) 0.034(2) -0.0061(16) 0.0142(15) 0.0008(15)
C15 0.0305(18) 0.0315(19) 0.035(2) -0.0046(16) 0.0183(16) 0.0003(15)
C16 0.0238(16) 0.0270(18) 0.0300(19) 0.0028(15) 0.0105(14) -0.0023(14)
C17 0.0162(14) 0.0192(16) 0.0205(16) 0.0041(13) 0.0031(12) 0.0032(12)
C18 0.0154(14) 0.0212(16) 0.0244(17) 0.0034(14) 0.0035(12) 0.0016(13)
C19 0.0187(15) 0.0221(16) 0.0141(15) 0.0019(13) 0.0048(12) -0.0001(13)
C20 0.0253(17) 0.0292(18) 0.0286(19) 0.0076(15) 0.0070(14) -0.0045(15)
C21 0.040(2) 0.038(2) 0.038(2) 0.0182(18) 0.0128(17) -0.0027(18)
C22 0.0348(19) 0.0232(17) 0.0287(19) 0.0078(15) 0.0051(15) -0.0004(15)
C23 0.0227(16) 0.0182(16) 0.0214(17) -0.0002(13) 0.0026(13) 0.0013(13)
C24 0.0248(17) 0.037(2) 0.0208(18) 0.0026(15) 0.0025(14) 0.0096(15)
C25 0.0141(14) 0.0226(16) 0.0162(16) 0.0006(13) 0.0019(12) 0.0002(12)
C26 0.0197(15) 0.0178(16) 0.0221(17) 0.0027(13) -0.0018(13) 0.0009(13)
C27 0.0214(15) 0.0180(16) 0.0222(17) -0.0020(13) 0.0038(13) 0.0085(13)
C28 0.0186(15) 0.0166(15) 0.0228(17) -0.0002(13) 0.0048(12) 0.0009(12)
C29 0.0147(14) 0.0156(15) 0.0219(17) -0.0004(13) 0.0022(12) -0.0020(12)
C30 0.0193(15) 0.0136(15) 0.0248(17) 0.0002(13) 0.0029(13) 0.0022(12)
C31 0.0127(13) 0.0145(15) 0.0200(16) 0.0017(12) 0.0033(11) 0.0016(12)
C32 0.0231(15) 0.0184(16) 0.0178(16) -0.0009(13) 0.0043(12) 0.0023(13)
C33 0.0203(15) 0.0216(16) 0.0191(16) 0.0054(13) 0.0036(12) 0.0017(13)
C34 0.0186(15) 0.0154(15) 0.0287(18) 0.0026(13) 0.0105(13) 0.0013(12)
C35 0.0125(13) 0.0125(14) 0.0249(17) -0.0014(13) 0.0059(12) 0.0008(12)
C36 0.0135(14) 0.0193(16) 0.0240(17) -0.0036(13) 0.0018(12) -0.0007(12)
C37 0.0129(13) 0.0152(15) 0.0160(15) 0.0019(12) 0.0013(11) 0.0016(12)
C38 0.0148(14) 0.0169(15) 0.0225(17) 0.0008(13) -0.0005(12) -0.0035(12)
C39 0.0127(14) 0.0209(16) 0.0265(18) 0.0019(13) 0.0049(12) -0.0022(12)
C40 0.0120(14) 0.0211(16) 0.0255(17) 0.0048(14) 0.0051(12) 0.0054(12)
C41 0.0135(13) 0.0181(15) 0.0149(15) 0.0010(12) 0.0031(11) 0.0037(12)
C42 0.0162(14) 0.0188(16) 0.0230(17) -0.0039(13) 0.0094(12) -0.0023(12)
C43 0.0162(14) 0.0132(14) 0.0177(16) -0.0028(12) 0.0007(12) 0.0003(12)
C44 0.0204(15) 0.0206(16) 0.0221(17) -0.0032(13) 0.0049(13) 0.0033(13)
C45 0.0307(17) 0.0165(16) 0.0268(18) -0.0035(14) 0.0065(14) 0.0052(14)
C46 0.0203(15) 0.0145(15) 0.0312(19) -0.0005(14) 0.0032(13) -0.0016(13)
C47 0.0135(14) 0.0167(15) 0.0192(16) 0.0016(12) 0.0015(11) 0.0006(12)
C48 0.0168(14) 0.0189(16) 0.0223(17) 0.0039(13) 0.0038(12) -0.0029(12)
O1M 0.0285(13) 0.073(2) 0.0382(16) 0.0004(15) 0.0105(12) 0.0176(14)
C1M 0.035(2) 0.061(3) 0.030(2) -0.002(2) 0.0046(17) -0.001(2)
O2M 0.0457(18) 0.060(2) 0.086(3) 0.0238(19) 0.0277(17) -0.0076(16)
C2M 0.036(2) 0.068(3) 0.054(3) 0.026(3) 0.000(2) -0.010(2)
O3M 0.0344(15) 0.055(2) 0.099(3) 0.0299(19) 0.0011(16) -0.0134(15)
C3M 0.038(2) 0.046(3) 0.064(3) 0.002(2) 0.004(2) 0.001(2)
O1W 0.0188(11) 0.0520(16) 0.0261(13) 0.0072(12) 0.0017(10) -0.0026(12)

loop_
_atom_type_symbol
_atom_type_description
_atom_type_scat_dispersion_real
_atom_type_scat_dispersion_imag
_atom_type_scat_source
C C 0.0033 0.0016 'International Tables Vol C Tables 4.2.6.8 and 6.1.1.4'
H H 0.0000 0.0000 'International Tables Vol C Tables 4.2.6.8 and 6.1.1.4'
Cl Cl 0.1484 0.1585 'International Tables Vol C Tables 4.2.6.8 and 6.1.1.4'
N N 0.0061 0.0033 'International Tables Vol C Tables 4.2.6.8 and 6.1.1.4'
O O 0.0106 0.0060 'International Tables Vol C Tables 4.2.6.8 and 6.1.1.4'

loop_
_geom_angle_atom_site_label_1
_geom_angle_atom_site_label_2
_geom_angle_atom_site_label_3
_geom_angle
_geom_angle_site_symmetry_1
_geom_angle_site_symmetry_3
_geom_angle_publ_flag
C1 N1 C5 118.2(3) . . ?
C6 N2 C7 115.1(2) . . ?
C6 N2 H2A 108.5 . . ?
C7 N2 H2A 108.5 . . ?
C6 N2 H2B 108.5 . . ?
C7 N2 H2B 108.5 . . ?
H2A N2 H2B 107.5 . . ?
C12 N3 C11 112.7(2) . . ?
C12 N3 H3A 109.0 . . ?
C11 N3 H3A 109.0 . . ?
C12 N3 H3B 109.0 . . ?
C11 N3 H3B 109.0 . . ?
H3A N3 H3B 107.8 . . ?
C13 N4 C17 117.0(3) . . ?
C19 N5 C18 115.4(2) . . ?
C19 N5 H5A 108.4 . . ?
C18 N5 H5A 108.4 . . ?
C19 N5 H5B 108.4 . . ?
C18 N5 H5B 108.4 . . ?
H5A N5 H5B 107.5 . . ?
C24 N6 C23 116.8(2) . . ?
C24 N6 H6A 108.1 . . ?
C23 N6 H6A 108.1 . . ?
C24 N6 H6B 108.1 . . ?
C23 N6 H6B 108.1 . . ?
H6A N6 H6B 107.3 . . ?
C25 N7 C29 117.6(2) . . ?
C31 N8 C30 112.1(2) . . ?
C31 N8 H8A 109.2 . . ?
C30 N8 H8A 109.2 . . ?
C31 N8 H8B 109.2 . . ?
C30 N8 H8B 109.2 . . ?
H8A N8 H8B 107.9 . . ?
C36 N9 C35 115.5(2) . . ?
C36 N9 H9A 108.4 . . ?
C35 N9 H9A 108.4 . . ?
C36 N9 H9B 108.4 . . ?
C35 N9 H9B 108.4 . . ?
H9A N9 H9B 107.5 . . ?
C41 N10 C37 118.4(2) . . ?
C42 N11 C43 113.7(2) . . ?
C42 N11 H11A 108.8 . . ?
C43 N11 H11A 108.8 . . ?
C42 N11 H11B 108.8 . . ?
C43 N11 H11B 108.8 . . ?
H11A N11 H11B 107.7 . . ?
C48 N12 C47 113.5(2) . . ?
C48 N12 H12A 108.9 . . ?
C47 N12 H12A 108.9 . . ?
C48 N12 H12B 108.9 . . ?
C47 N12 H12B 108.9 . . ?
H12A N12 H12B 107.7 . . ?
N1 C1 C2 123.1(3) . . ?
N1 C1 C48 115.9(3) . . ?
C2 C1 C48 120.9(3) . . ?
C3 C2 C1 118.0(3) . . ?
C3 C2 H2 121.0 . . ?
C1 C2 H2 121.0 . . ?
C2 C3 C4 119.6(3) . . ?
C2 C3 H3 120.2 . . ?
C4 C3 H3 120.2 . . ?
C5 C4 C3 118.5(3) . . ?
C5 C4 H4 120.7 . . ?
C3 C4 H4 120.7 . . ?
N1 C5 C4 122.5(3) . . ?
N1 C5 C6 114.9(3) . . ?
C4 C5 C6 122.5(3) . . ?
N2 C6 C5 108.4(2) . . ?
N2 C6 H6C 110.0 . . ?
C5 C6 H6C 110.0 . . ?
N2 C6 H6D 110.0 . . ?
C5 C6 H6D 110.0 . . ?
H6C C6 H6D 108.4 . . ?
N2 C7 C8 113.6(2) . . ?
N2 C7 C11 109.2(2) . . ?
C8 C7 C11 106.0(2) . . ?
N2 C7 H7 109.3 . . ?
C8 C7 H7 109.3 . . ?
C11 C7 H7 109.3 . . ?
C9 C8 C7 102.7(2) . . ?
C9 C8 H8C 111.2 . . ?
C7 C8 H8C 111.2 . . ?
C9 C8 H8D 111.2 . . ?
C7 C8 H8D 111.2 . . ?
H8C C8 H8D 109.1 . . ?
C8 C9 C10 102.2(3) . . ?
C8 C9 H9C 111.3 . . ?
C10 C9 H9C 111.3 . . ?
C8 C9 H9D 111.3 . . ?
C10 C9 H9D 111.3 . . ?
H9C C9 H9D 109.2 . . ?
C9 C10 C11 104.5(3) . . ?
C9 C10 H10A 110.8 . . ?
C11 C10 H10A 110.8 . . ?
C9 C10 H10B 110.8 . . ?
C11 C10 H10B 110.8 . . ?
H10A C10 H10B 108.9 . . ?
N3 C11 C10 112.0(2) . . ?
N3 C11 C7 111.1(2) . . ?
C10 C11 C7 105.0(2) . . ?
N3 C11 H11 109.5 . . ?
C10 C11 H11 109.5 . . ?
C7 C11 H11 109.5 . . ?
N3 C12 C13 111.9(2) . . ?
N3 C12 H12C 109.2 . . ?
C13 C12 H12C 109.2 . . ?
N3 C12 H12D 109.2 . . ?
C13 C12 H12D 109.2 . . ?
H12C C12 H12D 107.9 . . ?
N4 C13 C14 122.6(3) . . ?
N4 C13 C12 117.8(3) . . ?
C14 C13 C12 119.7(3) . . ?
C15 C14 C13 119.3(3) . . ?
C15 C14 H14 120.3 . . ?
C13 C14 H14 120.3 . . ?
C14 C15 C16 119.0(3) . . ?
C14 C15 H15 120.5 . . ?
C16 C15 H15 120.5 . . ?
C17 C16 C15 118.6(3) . . ?
C17 C16 H16 120.7 . . ?
C15 C16 H16 120.7 . . ?
N4 C17 C16 123.5(3) . . ?
N4 C17 C18 114.6(3) . . ?
C16 C17 C18 121.8(3) . . ?
N5 C18 C17 111.2(2) . . ?
N5 C18 H18A 109.4 . . ?
C17 C18 H18A 109.4 . . ?
N5 C18 H18B 109.4 . . ?
C17 C18 H18B 109.4 . . ?
H18A C18 H18B 108.0 . . ?
N5 C19 C20 113.6(2) . . ?
N5 C19 C23 113.6(2) . . ?
C20 C19 C23 102.8(2) . . ?
N5 C19 H19 108.9 . . ?
C20 C19 H19 108.9 . . ?
C23 C19 H19 108.9 . . ?
C19 C20 C21 103.8(3) . . ?
C19 C20 H20A 111.0 . . ?
C21 C20 H20A 111.0 . . ?
C19 C20 H20B 111.0 . . ?
C21 C20 H20B 111.0 . . ?
H20A C20 H20B 109.0 . . ?
C22 C21 C20 106.8(3) . . ?
C22 C21 H21A 110.4 . . ?
C20 C21 H21A 110.4 . . ?
C22 C21 H21B 110.4 . . ?
C20 C21 H21B 110.4 . . ?
H21A C21 H21B 108.6 . . ?
C21 C22 C23 105.2(3) . . ?
C21 C22 H22A 110.7 . . ?
C23 C22 H22A 110.7 . . ?
C21 C22 H22B 110.7 . . ?
C23 C22 H22B 110.7 . . ?
H22A C22 H22B 108.8 . . ?
N6 C23 C19 112.1(2) . . ?
N6 C23 C22 112.4(2) . . ?
C19 C23 C22 102.9(2) . . ?
N6 C23 H23 109.7 . . ?
C19 C23 H23 109.7 . . ?
C22 C23 H23 109.7 . . ?
N6 C24 C25 111.9(2) . . ?
N6 C24 H24A 109.2 . . ?
C25 C24 H24A 109.2 . . ?
N6 C24 H24B 109.2 . . ?
C25 C24 H24B 109.2 . . ?
H24A C24 H24B 107.9 . . ?
N7 C25 C26 123.4(3) . . ?
N7 C25 C24 116.1(3) . . ?
C26 C25 C24 120.5(3) . . ?
C27 C26 C25 118.5(3) . . ?
C27 C26 H26 120.8 . . ?
C25 C26 H26 120.8 . . ?
C26 C27 C28 119.0(3) . . ?
C26 C27 H27 120.5 . . ?
C28 C27 H27 120.5 . . ?
C29 C28 C27 118.9(3) . . ?
C29 C28 H28 120.5 . . ?
C27 C28 H28 120.5 . . ?
N7 C29 C28 122.5(3) . . ?
N7 C29 C30 115.5(3) . . ?
C28 C29 C30 121.8(3) . . ?
C29 C30 N8 112.0(2) . . ?
C29 C30 H30A 109.2 . . ?
N8 C30 H30A 109.2 . . ?
C29 C30 H30B 109.2 . . ?
N8 C30 H30B 109.2 . . ?
H30A C30 H30B 107.9 . . ?
N8 C31 C32 112.7(2) . . ?
N8 C31 C35 112.3(2) . . ?
C32 C31 C35 105.1(2) . . ?
N8 C31 H31 108.8 . . ?
C32 C31 H31 108.8 . . ?
C35 C31 H31 108.8 . . ?
C31 C32 C33 102.7(2) . . ?
C31 C32 H32A 111.2 . . ?
C33 C32 H32A 111.2 . . ?
C31 C32 H32B 111.2 . . ?
C33 C32 H32B 111.2 . . ?
H32A C32 H32B 109.1 . . ?
C34 C33 C32 102.1(2) . . ?
C34 C33 H33A 111.4 . . ?
C32 C33 H33A 111.4 . . ?
C34 C33 H33B 111.4 . . ?
C32 C33 H33B 111.4 . . ?
H33A C33 H33B 109.2 . . ?
C33 C34 C35 106.6(2) . . ?
C33 C34 H34A 110.4 . . ?
C35 C34 H34A 110.4 . . ?
C33 C34 H34B 110.4 . . ?
C35 C34 H34B 110.4 . . ?
H34A C34 H34B 108.6 . . ?
N9 C35 C34 112.9(2) . . ?
N9 C35 C31 112.2(2) . . ?
C34 C35 C31 105.0(2) . . ?
N9 C35 H35 108.9 . . ?
C34 C35 H35 108.9 . . ?
C31 C35 H35 108.9 . . ?
N9 C36 C37 110.4(2) . . ?
N9 C36 H36A 109.6 . . ?
C37 C36 H36A 109.6 . . ?
N9 C36 H36B 109.6 . . ?
C37 C36 H36B 109.6 . . ?
H36A C36 H36B 108.1 . . ?
N10 C37 C38 122.6(3) . . ?
N10 C37 C36 116.1(2) . . ?
C38 C37 C36 121.3(3) . . ?
C37 C38 C39 119.1(3) . . ?
C37 C38 H38 120.5 . . ?
C39 C38 H38 120.5 . . ?
C40 C39 C38 118.3(3) . . ?
C40 C39 H39 120.8 . . ?
C38 C39 H39 120.8 . . ?
C41 C40 C39 119.1(3) . . ?
C41 C40 H40 120.5 . . ?
C39 C40 H40 120.5 . . ?
N10 C41 C40 122.5(3) . . ?
N10 C41 C42 114.7(2) . . ?
C40 C41 C42 122.8(3) . . ?
N11 C42 C41 108.6(2) . . ?
N11 C42 H42A 110.0 . . ?
C41 C42 H42A 110.0 . . ?
N11 C42 H42B 110.0 . . ?
C41 C42 H42B 110.0 . . ?
H42A C42 H42B 108.3 . . ?
N11 C43 C44 113.0(2) . . ?
N11 C43 C47 111.1(2) . . ?
C44 C43 C47 104.3(2) . . ?
N11 C43 H43 109.4 . . ?
C44 C43 H43 109.4 . . ?
C47 C43 H43 109.4 . . ?
C43 C44 C45 102.2(2) . . ?
C43 C44 H44A 111.3 . . ?
C45 C44 H44A 111.3 . . ?
C43 C44 H44B 111.3 . . ?
C45 C44 H44B 111.3 . . ?
H44A C44 H44B 109.2 . . ?
C46 C45 C44 105.8(2) . . ?
C46 C45 H45A 110.6 . . ?
C44 C45 H45A 110.6 . . ?
C46 C45 H45B 110.6 . . ?
C44 C45 H45B 110.6 . . ?
H45A C45 H45B 108.7 . . ?
C45 C46 C47 105.7(2) . . ?
C45 C46 H46A 110.6 . . ?
C47 C46 H46A 110.6 . . ?
C45 C46 H46B 110.6 . . ?
C47 C46 H46B 110.6 . . ?
H46A C46 H46B 108.7 . . ?
N12 C47 C43 112.0(2) . . ?
N12 C47 C46 111.9(2) . . ?
C43 C47 C46 105.2(2) . . ?
N12 C47 H47 109.2 . . ?
C43 C47 H47 109.2 . . ?
C46 C47 H47 109.2 . . ?
N12 C48 C1 110.6(2) . . ?
N12 C48 H48A 109.5 . . ?
C1 C48 H48A 109.5 . . ?
N12 C48 H48B 109.5 . . ?
C1 C48 H48B 109.5 . . ?
H48A C48 H48B 108.1 . . ?
C1M O1M H1M 109.5 . . ?
O1M C1M H1MA 109.5 . . ?
O1M C1M H1MB 109.5 . . ?
H1MA C1M H1MB 109.5 . . ?
O1M C1M H1MC 109.5 . . ?
H1MA C1M H1MC 109.5 . . ?
H1MB C1M H1MC 109.5 . . ?
C2M O2M H2M 109.5 . . ?
O2M C2M H2MA 109.5 . . ?
O2M C2M H2MB 109.5 . . ?
H2MA C2M H2MB 109.5 . . ?
O2M C2M H2MC 109.5 . . ?
H2MA C2M H2MC 109.5 . . ?
H2MB C2M H2MC 109.5 . . ?
C3M O3M H3M 109.5 . . ?
O3M C3M H3MA 109.5 . . ?
O3M C3M H3MB 109.5 . . ?
H3MA C3M H3MB 109.5 . . ?
O3M C3M H3MC 109.5 . . ?
H3MA C3M H3MC 109.5 . . ?
H3MB C3M H3MC 109.5 . . ?
H1W O1W H2W 108.1 . . ?

loop_
_geom_bond_atom_site_label_1
_geom_bond_atom_site_label_2
_geom_bond_distance
_geom_bond_site_symmetry_2
_geom_bond_publ_flag
N1 C1 1.329(4) . ?
N1 C5 1.348(4) . ?
N2 C6 1.495(4) . ?
N2 C7 1.501(4) . ?
N2 H2A 0.9100 . ?
N2 H2B 0.9100 . ?
N3 C12 1.496(3) . ?
N3 C11 1.518(3) . ?
N3 H3A 0.9100 . ?
N3 H3B 0.9100 . ?
N4 C13 1.339(4) . ?
N4 C17 1.361(4) . ?
N5 C19 1.486(4) . ?
N5 C18 1.492(4) . ?
N5 H5A 0.9100 . ?
N5 H5B 0.9100 . ?
N6 C24 1.497(4) . ?
N6 C23 1.498(4) . ?
N6 H6A 0.9100 . ?
N6 H6B 0.9100 . ?
N7 C25 1.341(4) . ?
N7 C29 1.354(4) . ?
N8 C31 1.493(3) . ?
N8 C30 1.503(4) . ?
N8 H8A 0.9100 . ?
N8 H8B 0.9100 . ?
N9 C36 1.501(3) . ?
N9 C35 1.516(3) . ?
N9 H9A 0.9100 . ?
N9 H9B 0.9100 . ?
N10 C41 1.338(3) . ?
N10 C37 1.349(4) . ?
N11 C42 1.491(3) . ?
N11 C43 1.498(3) . ?
N11 H11A 0.9100 . ?
N11 H11B 0.9100 . ?
N12 C48 1.485(4) . ?
N12 C47 1.496(3) . ?
N12 H12A 0.9100 . ?
N12 H12B 0.9100 . ?
C1 C2 1.401(4) . ?
C1 C48 1.507(4) . ?
C2 C3 1.379(4) . ?
C2 H2 0.9500 . ?
C3 C4 1.389(4) . ?
C3 H3 0.9500 . ?
C4 C5 1.387(4) . ?
C4 H4 0.9500 . ?
C5 C6 1.511(4) . ?
C6 H6C 0.9900 . ?
C6 H6D 0.9900 . ?
C7 C8 1.526(4) . ?
C7 C11 1.549(4) . ?
C7 H7 1.0000 . ?
C8 C9 1.524(4) . ?
C8 H8C 0.9900 . ?
C8 H8D 0.9900 . ?
C9 C10 1.532(5) . ?
C9 H9C 0.9900 . ?
C9 H9D 0.9900 . ?
C10 C11 1.540(4) . ?
C10 H10A 0.9900 . ?
C10 H10B 0.9900 . ?
C11 H11 1.0000 . ?
C12 C13 1.501(4) . ?
C12 H12C 0.9900 . ?
C12 H12D 0.9900 . ?
C13 C14 1.399(4) . ?
C14 C15 1.378(5) . ?
C14 H14 0.9500 . ?
C15 C16 1.382(5) . ?
C15 H15 0.9500 . ?
C16 C17 1.381(4) . ?
C16 H16 0.9500 . ?
C17 C18 1.515(4) . ?
C18 H18A 0.9900 . ?
C18 H18B 0.9900 . ?
C19 C20 1.525(4) . ?
C19 C23 1.541(4) . ?
C19 H19 1.0000 . ?
C20 C21 1.543(5) . ?
C20 H20A 0.9900 . ?
C20 H20B 0.9900 . ?
C21 C22 1.541(5) . ?
C21 H21A 0.9900 . ?
C21 H21B 0.9900 . ?
C22 C23 1.543(4) . ?
C22 H22A 0.9900 . ?
C22 H22B 0.9900 . ?
C23 H23 1.0000 . ?
C24 C25 1.513(4) . ?
C24 H24A 0.9900 . ?
C24 H24B 0.9900 . ?
C25 C26 1.392(4) . ?
C26 C27 1.384(4) . ?
C26 H26 0.9500 . ?
C27 C28 1.394(4) . ?
C27 H27 0.9500 . ?
C28 C29 1.389(4) . ?
C28 H28 0.9500 . ?
C29 C30 1.495(4) . ?
C30 H30A 0.9900 . ?
C30 H30B 0.9900 . ?
C31 C32 1.528(4) . ?
C31 C35 1.559(4) . ?
C31 H31 1.0000 . ?
C32 C33 1.538(4) . ?
C32 H32A 0.9900 . ?
C32 H32B 0.9900 . ?
C33 C34 1.524(4) . ?
C33 H33A 0.9900 . ?
C33 H33B 0.9900 . ?
C34 C35 1.530(4) . ?
C34 H34A 0.9900 . ?
C34 H34B 0.9900 . ?
C35 H35 1.0000 . ?
C36 C37 1.508(4) . ?
C36 H36A 0.9900 . ?
C36 H36B 0.9900 . ?
C37 C38 1.381(4) . ?
C38 C39 1.394(4) . ?
C38 H38 0.9500 . ?
C39 C40 1.393(4) . ?
C39 H39 0.9500 . ?
C40 C41 1.389(4) . ?
C40 H40 0.9500 . ?
C41 C42 1.513(4) . ?
C42 H42A 0.9900 . ?
C42 H42B 0.9900 . ?
C43 C44 1.525(4) . ?
C43 C47 1.530(4) . ?
C43 H43 1.0000 . ?
C44 C45 1.539(4) . ?
C44 H44A 0.9900 . ?
C44 H44B 0.9900 . ?
C45 C46 1.536(4) . ?
C45 H45A 0.9900 . ?
C45 H45B 0.9900 . ?
C46 C47 1.553(4) . ?
C46 H46A 0.9900 . ?
C46 H46B 0.9900 . ?
C47 H47 1.0000 . ?
C48 H48A 0.9900 . ?
C48 H48B 0.9900 . ?
O1M C1M 1.401(4) . ?
O1M H1M 0.8400 . ?
C1M H1MA 0.9800 . ?
C1M H1MB 0.9800 . ?
C1M H1MC 0.9800 . ?
O2M C2M 1.435(5) . ?
O2M H2M 0.8400 . ?
C2M H2MA 0.9800 . ?
C2M H2MB 0.9800 . ?
C2M H2MC 0.9800 . ?
O3M C3M 1.415(5) . ?
O3M H3M 0.8400 . ?
C3M H3MA 0.9800 . ?
C3M H3MB 0.9800 . ?
C3M H3MC 0.9800 . ?
O1W H1W 0.8400 . ?
O1W H2W 0.8400 . ?

loop_
_geom_hbond_atom_site_label_D
_geom_hbond_atom_site_label_H
_geom_hbond_atom_site_label_A
_geom_hbond_distance_DH
_geom_hbond_distance_HA
_geom_hbond_distance_DA
_geom_hbond_angle_DHA
_geom_hbond_site_symmetry_A
N2 H2A Cl1 0.91 2.24 3.087(3) 155.3 .
N2 H2B Cl2 0.91 2.18 3.079(3) 171.1 .
N3 H3A Cl1 0.91 2.33 3.135(3) 147.4 .
N3 H3A Cl3 0.91 2.78 3.324(3) 119.6 .
N3 H3B Cl4 0.91 2.39 3.237(3) 154.5 .
N5 H5A Cl5 0.91 2.15 3.035(3) 165.5 .
N5 H5B Cl3 0.91 2.25 3.109(3) 157.9 .
N6 H6A Cl3 0.91 2.33 3.177(3) 154.5 .
N6 H6B Cl4 0.91 2.13 3.040(3) 175.2 .
N8 H8A Cl3 0.91 2.23 3.095(3) 158.3 .
N8 H8B Cl6 0.91 2.21 3.081(2) 160.7 .
N9 H9A Cl3 0.91 2.46 3.275(3) 149.7 .
N9 H9B Cl1 0.91 2.82 3.400(3) 122.5 .
N9 H9B Cl7 0.91 2.57 3.392(3) 151.2 .
N11 H11A Cl7 0.91 2.21 3.106(3) 168.2 2_565
N11 H11B Cl1 0.91 2.48 3.150(2) 131.0 .
N11 H11B Cl7 0.91 2.61 3.293(3) 132.1 .
N12 H12A O1W 0.91 1.86 2.753(4) 167.8 .
N12 H12B Cl1 0.91 2.44 3.195(3) 140.2 .
N12 H12B Cl7 0.91 2.71 3.310(3) 124.6 .
C2 H2 Cl6 0.95 2.79 3.729(3) 168.8 2_665
C3 H3 Cl7 0.95 2.78 3.560(3) 139.4 2_665
C6 H6C Cl6 0.99 2.93 3.861(3) 157.7 .
C6 H6D O1M 0.99 2.57 3.343(4) 134.8 .
C7 H7 Cl3 1.00 2.65 3.612(3) 161.4 .
C10 H10B Cl2 0.99 2.90 3.661(4) 134.8 2_666
C12 H12C Cl8 0.99 2.65 3.609(3) 164.0 .
C12 H12D Cl2 0.99 2.75 3.735(3) 171.7 2_666
C15 H15 Cl8 0.95 2.78 3.718(3) 172.0 2_566
C18 H18A O3M 0.99 2.43 3.394(4) 164.2 2_556
C19 H19 Cl4 1.00 2.91 3.714(3) 137.8 .
C26 H26 Cl4 0.95 2.88 3.655(3) 139.1 2_656
C28 H28 Cl6 0.95 2.92 3.762(3) 148.6 2_655
C30 H30B Cl6 0.99 2.63 3.605(3) 167.6 2_655
C31 H31 Cl5 1.00 2.72 3.605(3) 147.2 .
C35 H35 Cl6 1.00 2.69 3.497(3) 137.7 .
C36 H36A Cl5 0.99 2.82 3.641(3) 140.6 .
C36 H36A Cl5 0.99 2.87 3.500(3) 122.3 2
C39 H39 Cl6 0.95 2.68 3.576(3) 157.0 1_455
C42 H42A O1M 0.99 2.31 3.188(4) 147.7 1_455
C43 H43 Cl8 1.00 2.77 3.620(3) 143.4 .
C46 H46B Cl5 0.99 2.93 3.644(3) 129.6 1_565
O1M H1M Cl2 0.84 2.32 3.123(3) 161.5 .
O2M H2M Cl4 0.84 2.29 3.128(3) 175.1 .
O3M H3M O2M 0.84 1.93 2.772(4) 176.8 .
O1W H1W Cl2 0.84 2.43 3.256(2) 168.7 .
O1W H2W Cl8 0.84 2.27 3.094(2) 165.1 .

loop_
_geom_torsion_atom_site_label_1
_geom_torsion_atom_site_label_2
_geom_torsion_atom_site_label_3
_geom_torsion_atom_site_label_4
_geom_torsion
_geom_torsion_site_symmetry_1
_geom_torsion_site_symmetry_2
_geom_torsion_site_symmetry_3
_geom_torsion_site_symmetry_4
_geom_torsion_publ_flag
C5 N1 C1 C2 1.7(4) . . . . ?
C5 N1 C1 C48 179.7(3) . . . . ?
N1 C1 C2 C3 -1.7(5) . . . . ?
C48 C1 C2 C3 -179.7(3) . . . . ?
C1 C2 C3 C4 0.0(4) . . . . ?
C2 C3 C4 C5 1.6(4) . . . . ?
C1 N1 C5 C4 0.1(4) . . . . ?
C1 N1 C5 C6 -177.5(3) . . . . ?
C3 C4 C5 N1 -1.8(5) . . . . ?
C3 C4 C5 C6 175.7(3) . . . . ?
C7 N2 C6 C5 178.0(2) . . . . ?
N1 C5 C6 N2 -33.8(4) . . . . ?
C4 C5 C6 N2 148.6(3) . . . . ?
C6 N2 C7 C8 56.3(3) . . . . ?
C6 N2 C7 C11 174.5(2) . . . . ?
N2 C7 C8 C9 151.8(3) . . . . ?
C11 C7 C8 C9 31.9(3) . . . . ?
C7 C8 C9 C10 -43.9(3) . . . . ?
C8 C9 C10 C11 39.5(3) . . . . ?
C12 N3 C11 C10 79.7(3) . . . . ?
C12 N3 C11 C7 -163.2(2) . . . . ?
C9 C10 C11 N3 101.0(3) . . . . ?
C9 C10 C11 C7 -19.7(3) . . . . ?
N2 C7 C11 N3 108.4(3) . . . . ?
C8 C7 C11 N3 -128.8(3) . . . . ?
N2 C7 C11 C10 -130.3(2) . . . . ?
C8 C7 C11 C10 -7.5(3) . . . . ?
C11 N3 C12 C13 178.0(2) . . . . ?
C17 N4 C13 C14 0.7(4) . . . . ?
C17 N4 C13 C12 -179.4(3) . . . . ?
N3 C12 C13 N4 -8.4(4) . . . . ?
N3 C12 C13 C14 171.5(3) . . . . ?
N4 C13 C14 C15 0.4(5) . . . . ?
C12 C13 C14 C15 -179.5(3) . . . . ?
C13 C14 C15 C16 -0.6(5) . . . . ?
C14 C15 C16 C17 -0.2(5) . . . . ?
C13 N4 C17 C16 -1.6(4) . . . . ?
C13 N4 C17 C18 177.4(2) . . . . ?
C15 C16 C17 N4 1.3(5) . . . . ?
C15 C16 C17 C18 -177.6(3) . . . . ?
C19 N5 C18 C17 64.2(3) . . . . ?
N4 C17 C18 N5 44.6(3) . . . . ?
C16 C17 C18 N5 -136.4(3) . . . . ?
C18 N5 C19 C20 55.9(3) . . . . ?
C18 N5 C19 C23 172.9(2) . . . . ?
N5 C19 C20 C21 162.3(3) . . . . ?
C23 C19 C20 C21 39.2(3) . . . . ?
C19 C20 C21 C22 -20.8(4) . . . . ?
C20 C21 C22 C23 -5.6(4) . . . . ?
C24 N6 C23 C19 167.2(2) . . . . ?
C24 N6 C23 C22 51.8(3) . . . . ?
N5 C19 C23 N6 73.1(3) . . . . ?
C20 C19 C23 N6 -163.8(2) . . . . ?
N5 C19 C23 C22 -165.9(2) . . . . ?
C20 C19 C23 C22 -42.8(3) . . . . ?
C21 C22 C23 N6 150.4(3) . . . . ?
C21 C22 C23 C19 29.5(3) . . . . ?
C23 N6 C24 C25 84.6(3) . . . . ?
C29 N7 C25 C26 -2.8(4) . . . . ?
C29 N7 C25 C24 175.8(3) . . . . ?
N6 C24 C25 N7 11.5(4) . . . . ?
N6 C24 C25 C26 -169.8(3) . . . . ?
N7 C25 C26 C27 3.4(4) . . . . ?
C24 C25 C26 C27 -175.2(3) . . . . ?
C25 C26 C27 C28 -0.9(4) . . . . ?
C26 C27 C28 C29 -1.9(4) . . . . ?
C25 N7 C29 C28 -0.1(4) . . . . ?
C25 N7 C29 C30 175.9(3) . . . . ?
C27 C28 C29 N7 2.5(4) . . . . ?
C27 C28 C29 C30 -173.3(3) . . . . ?
N7 C29 C30 N8 51.7(3) . . . . ?
C28 C29 C30 N8 -132.2(3) . . . . ?
C31 N8 C30 C29 -169.6(2) . . . . ?
C30 N8 C31 C32 -59.6(3) . . . . ?
C30 N8 C31 C35 -178.2(2) . . . . ?
N8 C31 C32 C33 -158.0(2) . . . . ?
C35 C31 C32 C33 -35.3(3) . . . . ?
C31 C32 C33 C34 43.2(3) . . . . ?
C32 C33 C34 C35 -35.1(3) . . . . ?
C36 N9 C35 C34 59.7(3) . . . . ?
C36 N9 C35 C31 -58.7(3) . . . . ?
C33 C34 C35 N9 -109.2(3) . . . . ?
C33 C34 C35 C31 13.4(3) . . . . ?
N8 C31 C35 N9 -100.3(3) . . . . ?
C32 C31 C35 N9 136.7(2) . . . . ?
N8 C31 C35 C34 136.7(2) . . . . ?
C32 C31 C35 C34 13.8(3) . . . . ?
C35 N9 C36 C37 177.3(2) . . . . ?
C41 N10 C37 C38 0.5(4) . . . . ?
C41 N10 C37 C36 180.0(2) . . . . ?
N9 C36 C37 N10 31.5(4) . . . . ?
N9 C36 C37 C38 -149.1(3) . . . . ?
N10 C37 C38 C39 0.6(4) . . . . ?
C36 C37 C38 C39 -178.8(3) . . . . ?
C37 C38 C39 C40 -1.2(4) . . . . ?
C38 C39 C40 C41 0.8(4) . . . . ?
C37 N10 C41 C40 -1.0(4) . . . . ?
C37 N10 C41 C42 178.1(3) . . . . ?
C39 C40 C41 N10 0.4(4) . . . . ?
C39 C40 C41 C42 -178.7(3) . . . . ?
C43 N11 C42 C41 -172.0(2) . . . . ?
N10 C41 C42 N11 36.1(3) . . . . ?
C40 C41 C42 N11 -144.8(3) . . . . ?
C42 N11 C43 C44 -65.2(3) . . . . ?
C42 N11 C43 C47 177.9(2) . . . . ?
N11 C43 C44 C45 -162.0(2) . . . . ?
C47 C43 C44 C45 -41.2(3) . . . . ?
C43 C44 C45 C46 35.1(3) . . . . ?
C44 C45 C46 C47 -15.7(3) . . . . ?
C48 N12 C47 C43 171.1(2) . . . . ?
C48 N12 C47 C46 -71.0(3) . . . . ?
N11 C43 C47 N12 -84.3(3) . . . . ?
C44 C43 C47 N12 153.6(2) . . . . ?
N11 C43 C47 C46 153.9(2) . . . . ?
C44 C43 C47 C46 31.8(3) . . . . ?
C45 C46 C47 N12 -131.6(3) . . . . ?
C45 C46 C47 C43 -9.7(3) . . . . ?
C47 N12 C48 C1 -179.5(2) . . . . ?
N1 C1 C48 N12 9.5(4) . . . . ?
C2 C1 C48 N12 -172.4(3) . . . . ?
